data_7246477
loop_
_publ_author_name
'Awwadi, Firas F.'
'Alwahsh, Manal I.'
'Turnbull, Mark M.'
'Landee, Christopher P.'

_publ_section_title
;
 Halogen bond and polymorphism in
 trans-bis(2-iodo-5-halopyridine)dihalocopper(ii) complexes:
 crystallographic, theoretical and magnetic studies
;
_journal_issue 16
_journal_name_full CrystEngComm
_journal_page_first 2390
_journal_page_last 2403
_journal_paper_doi 10.1039/D2CE01711C
_journal_volume 25
_journal_year 2023
_chemical_formula_moiety 'C10 H6 Cl4 Cu I2 N2'
_chemical_formula_sum 'C10 H6 Cl4 Cu I2 N2'
_chemical_formula_weight 613.31
_space_group_crystal_system triclinic
_space_group_IT_number 2
_space_group_name_Hall '-P 1'
_space_group_name_H-M_alt 'P -1'
_atom_sites_solution_hydrogens geom
_atom_sites_solution_primary dual
_audit_creation_date 2022-08-20
_audit_creation_method
;
Olex2 1.3
(compiled 2020.11.12 svn.r5f609507 for OlexSys, GUI svn.r6408)
;
_audit_update_record
;
2022-12-06 deposited with the CCDC.	2023-03-21 downloaded from the CCDC.
;
_cell_angle_alpha 69.401(15)
_cell_angle_beta 88.117(13)
_cell_angle_gamma 73.592(15)
_cell_formula_units_Z 1
_cell_length_a 6.6375(11)
_cell_length_b 8.1893(14)
_cell_length_c 8.4260(13)
_cell_measurement_reflns_used 1227
_cell_measurement_temperature 293(2)
_cell_measurement_theta_max 29.1004
_cell_measurement_theta_min 3.0390
_cell_volume 410.14(13)
_computing_cell_refinement
;
CrysAlisPro, Agilent Technologies,
Version 1.171.35.11 (release 16-05-2011 CrysAlis171 .NET)
(compiled May 16 2011,17:55:39)
;
_computing_data_collection
;
CrysAlisPro, Agilent Technologies,
Version 1.171.35.11 (release 16-05-2011 CrysAlis171 .NET)
(compiled May 16 2011,17:55:39)
;
_computing_data_reduction
;
CrysAlisPro, Agilent Technologies,
Version 1.171.35.11 (release 16-05-2011 CrysAlis171 .NET)
(compiled May 16 2011,17:55:39)
;
_computing_molecular_graphics 'Olex2 1.3 (Dolomanov et al., 2009)'
_computing_publication_material 'Olex2 1.3 (Dolomanov et al., 2009)'
_computing_structure_refinement 'SHELXL 2018/3 (Sheldrick, 2015)'
_computing_structure_solution 'SHELXT 2018/2 (Sheldrick, 2018)'
_diffrn_ambient_temperature 293(2)
_diffrn_detector_area_resol_mean 16.0534
_diffrn_measured_fraction_theta_full 0.998
_diffrn_measured_fraction_theta_max 0.844
_diffrn_measurement_details
;
#__ type_ start__ end____ width___ exp.time_
  1 omega   27.00   53.00   1.0000    1.5000
omega____ theta____ kappa____ phi______ frames
    -      -15.2878   38.0000  -30.0000 26

#__ type_ start__ end____ width___ exp.time_
  2 omega   -1.00   82.00   1.0000    1.5000
omega____ theta____ kappa____ phi______ frames
    -       15.9128   77.0000 -180.0000 83

#__ type_ start__ end____ width___ exp.time_
  3 omega   45.00   78.00   1.0000    1.5000
omega____ theta____ kappa____ phi______ frames
    -       15.9128   38.0000 -120.0000 33

#__ type_ start__ end____ width___ exp.time_
  4 omega  -49.00   43.00   1.0000    1.5000
omega____ theta____ kappa____ phi______ frames
    -       15.9128  -77.0000  -60.0000 92

#__ type_ start__ end____ width___ exp.time_
  5 omega  -11.00   82.00   1.0000    1.5000
omega____ theta____ kappa____ phi______ frames
    -       15.9128   77.0000   60.0000 93
;
_diffrn_measurement_device_type 'Xcalibur, Eos'
_diffrn_measurement_method '\w scans'
_diffrn_orient_matrix_UB_11 0.0414375000
_diffrn_orient_matrix_UB_12 0.0488403000
_diffrn_orient_matrix_UB_13 -0.0743501000
_diffrn_orient_matrix_UB_21 -0.0629621000
_diffrn_orient_matrix_UB_22 0.0833369000
_diffrn_orient_matrix_UB_23 0.0055657000
_diffrn_orient_matrix_UB_31 0.0824207000
_diffrn_orient_matrix_UB_32 0.0012121000
_diffrn_orient_matrix_UB_33 0.0506377000
_diffrn_radiation_monochromator graphite
_diffrn_radiation_type 'Mo K\a'
_diffrn_radiation_wavelength 0.71073
_diffrn_reflns_av_R_equivalents 0.0400
_diffrn_reflns_av_unetI/netI 0.0576
_diffrn_reflns_Laue_measured_fraction_full 0.998
_diffrn_reflns_Laue_measured_fraction_max 0.844
_diffrn_reflns_limit_h_max 8
_diffrn_reflns_limit_h_min -8
_diffrn_reflns_limit_k_max 8
_diffrn_reflns_limit_k_min -10
_diffrn_reflns_limit_l_max 7
_diffrn_reflns_limit_l_min -11
_diffrn_reflns_number 3186
_diffrn_reflns_point_group_measured_fraction_full 0.998
_diffrn_reflns_point_group_measured_fraction_max 0.844
_diffrn_reflns_theta_full 25.242
_diffrn_reflns_theta_max 29.168
_diffrn_reflns_theta_min 3.046
_diffrn_source 'Enhance (Mo) X-ray Source'
_exptl_absorpt_coefficient_mu 5.732
_exptl_absorpt_correction_T_max 1.00000
_exptl_absorpt_correction_T_min 0.34228
_exptl_absorpt_correction_type multi-scan
_exptl_absorpt_process_details
;
CrysAlisPro, Agilent Technologies,
Version 1.171.35.11 (release 16-05-2011 CrysAlis171 .NET)
(compiled May 16 2011,17:55:39)
Empirical absorption correction using spherical harmonics,
 implemented in SCALE3 ABSPACK scaling algorithm.
;
_exptl_crystal_colour blue
_exptl_crystal_density_diffrn 2.483
_exptl_crystal_description plate
_exptl_crystal_F_000 283
_exptl_crystal_size_max 0.3
_exptl_crystal_size_mid 0.3
_exptl_crystal_size_min 0.1
_refine_diff_density_max 0.710
_refine_diff_density_min -0.985
_refine_diff_density_rms 0.165
_refine_ls_extinction_method none
_refine_ls_goodness_of_fit_ref 1.058
_refine_ls_hydrogen_treatment constr
_refine_ls_matrix_type full
_refine_ls_number_parameters 88
_refine_ls_number_reflns 1871
_refine_ls_number_restraints 0
_refine_ls_restrained_S_all 1.058
_refine_ls_R_factor_all 0.0497
_refine_ls_R_factor_gt 0.0390
_refine_ls_shift/su_max 0.000
_refine_ls_shift/su_mean 0.000
_refine_ls_structure_factor_coef Fsqd
_refine_ls_weighting_details 'w=1/[\s^2^(Fo^2^)+(0.0343P)^2^] where P=(Fo^2^+2Fc^2^)/3'
_refine_ls_weighting_scheme calc
_refine_ls_wR_factor_gt 0.0844
_refine_ls_wR_factor_ref 0.0910
_reflns_Friedel_coverage 0.000
_reflns_number_gt 1544
_reflns_number_total 1871
_reflns_threshold_expression 'I > 2\s(I)'
_cod_data_source_file d2ce01711c2.cif
_cod_data_source_block exp_1497
_cod_depositor_comments 'Adding full bibliography for 7246477--7246481.cif.'
_cod_database_code 7246477
_shelx_shelxl_version_number 2018/3
_chemical_oxdiff_formula 'Cu Cl C H I N'
_chemical_oxdiff_usercomment 'Cucl2 2i5clpy acn manal hot'
_shelx_space_group_comment
;
The symmetry employed for this shelxl refinement is uniquely defined
by the following loop, which should always be used as a source of
symmetry information in preference to the above space-group names.
They are only intended as comments.
;
_reflns_odcompleteness_completeness 99.58
_reflns_odcompleteness_iscentric 1
_reflns_odcompleteness_theta 26.32
_olex2_refinement_description
;
1. Fixed Uiso
 At 1.2 times of:
  All C(H) groups
2.a Aromatic/amide H refined with riding coordinates:
 C6(H6), C3(H3), C4(H4)
;
_olex2_date_sample_data_collection 2014-12-16
_olex2_submission_special_instructions 'No special instructions were received'

loop_
_space_group_symop_operation_xyz
'x, y, z'
'-x, -y, -z'

loop_
_atom_site_label
_atom_site_type_symbol
_atom_site_fract_x
_atom_site_fract_y
_atom_site_fract_z
_atom_site_U_iso_or_equiv
_atom_site_adp_type
_atom_site_occupancy
_atom_site_site_symmetry_order
_atom_site_calc_flag
_atom_site_refinement_flags_posn
_atom_site_refinement_flags_adp
_atom_site_refinement_flags_occupancy
_atom_site_disorder_assembly
_atom_site_disorder_group
I2 I 0.09956(5) 0.54256(6) 0.24530(4) 0.03997(16) Uani 1 1 d . . . . .
Cu1 Cu 0.500000 0.500000 0.500000 0.0271(2) Uani 1 2 d S . P . .
Cl1 Cl 0.5861(2) 0.7349(2) 0.30328(16) 0.0393(3) Uani 1 1 d . . . . .
Cl5 Cl 1.0474(3) 0.0335(2) 0.2316(2) 0.0553(5) Uani 1 1 d . . . . .
N1 N 0.5504(6) 0.3635(6) 0.3408(5) 0.0280(10) Uani 1 1 d . . . . .
C2 C 0.3995(8) 0.3803(8) 0.2310(6) 0.0305(12) Uani 1 1 d . . . . .
C6 C 0.7468(8) 0.2543(8) 0.3397(6) 0.0333(13) Uani 1 1 d . . . . .
H6 H 0.852951 0.239730 0.417137 0.040 Uiso 1 1 calc R U . . .
C5 C 0.7913(9) 0.1655(8) 0.2269(7) 0.0355(13) Uani 1 1 d . . . . .
C3 C 0.4380(9) 0.2897(9) 0.1160(7) 0.0412(15) Uani 1 1 d . . . . .
H3 H 0.329688 0.301799 0.041689 0.049 Uiso 1 1 calc R U . . .
C4 C 0.6380(10) 0.1823(9) 0.1136(7) 0.0400(14) Uani 1 1 d . . . . .
H4 H 0.668122 0.122386 0.036386 0.048 Uiso 1 1 calc R U . . .

loop_
_atom_site_aniso_label
_atom_site_aniso_U_11
_atom_site_aniso_U_22
_atom_site_aniso_U_33
_atom_site_aniso_U_23
_atom_site_aniso_U_13
_atom_site_aniso_U_12
I2 0.0337(2) 0.0479(3) 0.0391(2) -0.01904(19) 0.00221(14) -0.00861(18)
Cu1 0.0292(5) 0.0311(6) 0.0242(4) -0.0146(4) 0.0039(3) -0.0078(4)
Cl1 0.0498(8) 0.0370(9) 0.0336(7) -0.0139(6) 0.0095(5) -0.0153(7)
Cl5 0.0530(10) 0.0483(11) 0.0546(9) -0.0226(8) 0.0122(7) 0.0050(8)
N1 0.027(2) 0.027(3) 0.035(2) -0.0171(19) 0.0080(16) -0.0086(19)
C2 0.037(3) 0.032(3) 0.028(3) -0.014(2) 0.009(2) -0.014(3)
C6 0.036(3) 0.031(3) 0.030(3) -0.010(2) 0.004(2) -0.008(3)
C5 0.042(3) 0.026(3) 0.035(3) -0.012(2) 0.014(2) -0.005(3)
C3 0.045(3) 0.054(4) 0.038(3) -0.026(3) 0.006(2) -0.023(3)
C4 0.057(4) 0.040(4) 0.036(3) -0.028(3) 0.018(2) -0.018(3)

loop_
_atom_type_symbol
_atom_type_description
_atom_type_scat_dispersion_real
_atom_type_scat_dispersion_imag
_atom_type_scat_source
C C 0.0033 0.0016 'International Tables Vol C Tables 4.2.6.8 and 6.1.1.4'
H H 0.0000 0.0000 'International Tables Vol C Tables 4.2.6.8 and 6.1.1.4'
N N 0.0061 0.0033 'International Tables Vol C Tables 4.2.6.8 and 6.1.1.4'
Cl Cl 0.1484 0.1585 'International Tables Vol C Tables 4.2.6.8 and 6.1.1.4'
Cu Cu 0.3201 1.2651 'International Tables Vol C Tables 4.2.6.8 and 6.1.1.4'
I I -0.4742 1.8119 'International Tables Vol C Tables 4.2.6.8 and 6.1.1.4'

loop_
_geom_angle_atom_site_label_1
_geom_angle_atom_site_label_2
_geom_angle_atom_site_label_3
_geom_angle
_geom_angle_site_symmetry_1
_geom_angle_site_symmetry_3
_geom_angle_publ_flag
Cl1 Cu1 Cl1 180.00(7) . 2_666 ?
N1 Cu1 Cl1 89.57(13) . 2_666 ?
N1 Cu1 Cl1 89.57(13) 2_666 . ?
N1 Cu1 Cl1 90.43(13) 2_666 2_666 ?
N1 Cu1 Cl1 90.43(13) . . ?
N1 Cu1 N1 180.0 2_666 . ?
C2 N1 Cu1 122.2(3) . . ?
C2 N1 C6 118.6(5) . . ?
C6 N1 Cu1 119.2(4) . . ?
N1 C2 I2 116.6(4) . . ?
N1 C2 C3 121.8(5) . . ?
C3 C2 I2 121.6(4) . . ?
N1 C6 H6 119.4 . . ?
N1 C6 C5 121.2(5) . . ?
C5 C6 H6 119.4 . . ?
C6 C5 Cl5 118.0(5) . . ?
C4 C5 Cl5 121.4(4) . . ?
C4 C5 C6 120.6(5) . . ?
C2 C3 H3 120.4 . . ?
C4 C3 C2 119.2(5) . . ?
C4 C3 H3 120.4 . . ?
C5 C4 C3 118.5(5) . . ?
C5 C4 H4 120.7 . . ?
C3 C4 H4 120.7 . . ?

loop_
_geom_bond_atom_site_label_1
_geom_bond_atom_site_label_2
_geom_bond_distance
_geom_bond_site_symmetry_2
_geom_bond_publ_flag
I2 C2 2.085(5) . ?
Cu1 Cl1 2.2563(15) 2_666 ?
Cu1 Cl1 2.2563(14) . ?
Cu1 N1 1.994(4) . ?
Cu1 N1 1.994(4) 2_666 ?
Cl5 C5 1.731(6) . ?
N1 C2 1.331(6) . ?
N1 C6 1.359(7) . ?
C2 C3 1.391(8) . ?
C6 H6 0.9300 . ?
C6 C5 1.366(8) . ?
C5 C4 1.363(8) . ?
C3 H3 0.9300 . ?
C3 C4 1.374(8) . ?
C4 H4 0.9300 . ?

loop_
_geom_torsion_atom_site_label_1
_geom_torsion_atom_site_label_2
_geom_torsion_atom_site_label_3
_geom_torsion_atom_site_label_4
_geom_torsion
_geom_torsion_site_symmetry_1
_geom_torsion_site_symmetry_2
_geom_torsion_site_symmetry_3
_geom_torsion_site_symmetry_4
_geom_torsion_publ_flag
I2 C2 C3 C4 -179.0(4) . . . . ?
Cu1 N1 C2 I2 -4.4(5) . . . . ?
Cu1 N1 C2 C3 177.6(4) . . . . ?
Cu1 N1 C6 C5 -176.6(4) . . . . ?
Cl5 C5 C4 C3 -179.7(5) . . . . ?
N1 C2 C3 C4 -1.1(9) . . . . ?
N1 C6 C5 Cl5 178.5(4) . . . . ?
N1 C6 C5 C4 -0.9(9) . . . . ?
C2 N1 C6 C5 1.2(8) . . . . ?
C2 C3 C4 C5 1.3(9) . . . . ?
C6 N1 C2 I2 177.9(4) . . . . ?
C6 N1 C2 C3 -0.2(8) . . . . ?
C6 C5 C4 C3 -0.3(9) . . . . ?
